data_4306108
loop_
_publ_author_name
'Amy N. Walstrom'
'Benjamin C. Fullmer'
'Hongjun Fan'
'Maren Pink'
'Drew T. Buschhorn'
'Kenneth G. Caulton'

_publ_section_title
;
Influence of the Metal Orbital Occupancy and Principal Quantum Number on
Organoazide (RN3) Conversion to Transition-Metal Imide Complexes
;
_journal_name_full 'Inorganic Chemistry'
_journal_page_first 9002
_journal_page_last 9009
_journal_paper_doi 10.1021/ic801035z
_journal_volume 47
_journal_year 2008
_chemical_formula_moiety 'C28 H57 N2 Ni P2 Si2'
_chemical_formula_sum 'C28 H57 N2 Ni P2 Si2'
_chemical_formula_weight 598.59
_chemical_name_systematic
; 
 ? 
;
_space_group_IT_number 2
_symmetry_cell_setting triclinic
_symmetry_space_group_name_Hall '-P 1'
_symmetry_space_group_name_H-M 'P -1'
_atom_sites_solution_hydrogens geom
_atom_sites_solution_primary direct
_atom_sites_solution_secondary difmap
_audit_creation_method SHELXL-97
_cell_angle_alpha 106.9460(8)
_cell_angle_beta 95.3232(9)
_cell_angle_gamma 106.6754(8)
_cell_formula_units_Z 2
_cell_length_a 10.3244(3)
_cell_length_b 11.4269(4)
_cell_length_c 15.5938(5)
_cell_measurement_reflns_used 6302
_cell_measurement_temperature 130(2)
_cell_measurement_theta_max 27.2
_cell_measurement_theta_min 2.3
_cell_volume 1654.27(9)
_computing_cell_refinement 'SAINT (Bruker, 2003)'
_computing_data_collection 'SMART (Bruker, 2001)'
_computing_data_reduction 'SAINT (Bruker, 2003)'
_computing_molecular_graphics 'SHELXTL (Bruker, 2003), XTEL (loc. libr.)'
_computing_publication_material 'SHELXTL (Bruker, 2003)'
_computing_structure_refinement 'SHELXL-97 (Sheldrick, 1997)'
_computing_structure_solution 'SIR-92 (Altomare, 1993)'
_diffrn_ambient_temperature 130(2)
_diffrn_detector 'CCD area detector'
_diffrn_detector_area_resol_mean 44.52
_diffrn_detector_type 'Bruker SMART 6000'
_diffrn_measured_fraction_theta_full 0.998
_diffrn_measured_fraction_theta_max 0.998
_diffrn_measurement_details '0.30 degree frames measured for 40 seconds each'
_diffrn_measurement_device 'three-circle goniometer with fixed chi'
_diffrn_measurement_device_type 'Bruker Platform goniometer'
_diffrn_measurement_method \w-scans
_diffrn_radiation_monochromator graphite
_diffrn_radiation_source 'fine-focus sealed tube'
_diffrn_radiation_type MoK\a
_diffrn_radiation_wavelength 0.71073
_diffrn_reflns_av_R_equivalents 0.0388
_diffrn_reflns_av_sigmaI/netI 0.0372
_diffrn_reflns_limit_h_max 13
_diffrn_reflns_limit_h_min -13
_diffrn_reflns_limit_k_max 14
_diffrn_reflns_limit_k_min -14
_diffrn_reflns_limit_l_max 20
_diffrn_reflns_limit_l_min -20
_diffrn_reflns_number 25413
_diffrn_reflns_theta_full 27.52
_diffrn_reflns_theta_max 27.52
_diffrn_reflns_theta_min 2.10
_diffrn_standards_decay_% 0.0
_diffrn_standards_interval_time 1616
_diffrn_standards_number 104
_exptl_absorpt_coefficient_mu 0.775
_exptl_absorpt_correction_T_max 0.9196
_exptl_absorpt_correction_T_min 0.8605
_exptl_absorpt_correction_type multi-scan
_exptl_absorpt_process_details 'SADABS, R. Blessing; 1995'
_exptl_crystal_colour yellow
_exptl_crystal_density_diffrn 1.202
_exptl_crystal_density_method 'not measured'
_exptl_crystal_description block
_exptl_crystal_F_000 650
_exptl_crystal_size_max 0.20
_exptl_crystal_size_mid 0.12
_exptl_crystal_size_min 0.11
_refine_diff_density_max 0.730
_refine_diff_density_min -0.380
_refine_diff_density_rms 0.064
_refine_ls_extinction_method none
_refine_ls_goodness_of_fit_ref 1.020
_refine_ls_hydrogen_treatment riding
_refine_ls_matrix_type full
_refine_ls_number_parameters 332
_refine_ls_number_reflns 7606
_refine_ls_number_restraints 0
_refine_ls_restrained_S_all 1.020
_refine_ls_R_factor_all 0.0437
_refine_ls_R_factor_gt 0.0316
_refine_ls_shift/su_max 0.001
_refine_ls_shift/su_mean 0.000
_refine_ls_structure_factor_coef Fsqd
_refine_ls_weighting_details 'calc w=1/[\s^2^(Fo^2^)+(0.0445P)^2^+0.4969P] where P=(Fo^2^+2Fc^2^)/3'
_refine_ls_weighting_scheme calc
_refine_ls_wR_factor_gt 0.0788
_refine_ls_wR_factor_ref 0.0856
_reflns_number_gt 6260
_reflns_number_total 7606
_reflns_threshold_expression >2sigma(I)
_cod_data_source_file ic801035z_si_001_1.cif
_cod_data_source_block 05185
_cod_database_code 4306108

loop_
_symmetry_equiv_pos_as_xyz
'x, y, z'
'-x, -y, -z'

loop_
_atom_site_label
_atom_site_type_symbol
_atom_site_fract_x
_atom_site_fract_y
_atom_site_fract_z
_atom_site_U_iso_or_equiv
_atom_site_adp_type
_atom_site_occupancy
_atom_site_symmetry_multiplicity
_atom_site_calc_flag
_atom_site_refinement_flags
_atom_site_disorder_assembly
_atom_site_disorder_group
Ni1 Ni 0.32696(2) 0.44610(2) 0.729987(14) 0.01545(7) Uani 1 1 d . . .
P1 P 0.19744(4) 0.66709(4) 0.80507(3) 0.01499(10) Uani 1 1 d . . .
P2 P 0.40099(5) 0.28968(4) 0.66066(3) 0.01695(10) Uani 1 1 d . . .
Si1 Si 0.12170(5) 0.40342(5) 0.85283(3) 0.01765(11) Uani 1 1 d . . .
Si2 Si 0.10193(5) 0.18086(5) 0.67570(4) 0.02019(11) Uani 1 1 d . . .
N1 N 0.16309(15) 0.32830(14) 0.75580(10) 0.0182(3) Uani 1 1 d . . .
C23 C 0.47257(17) 0.70775(16) 0.80767(12) 0.0167(3) Uani 1 1 d . . .
C24 C 0.57099(19) 0.70337(18) 0.87349(13) 0.0227(4) Uani 1 1 d . . .
H24A H 0.5433 0.6475 0.9080 0.027 Uiso 1 1 calc R . .
C25 C 0.70828(19) 0.77893(19) 0.88944(14) 0.0270(4) Uani 1 1 d . . .
H25A H 0.7731 0.7747 0.9349 0.032 Uiso 1 1 calc R . .
C26 C 0.75182(19) 0.86057(18) 0.83962(14) 0.0256(4) Uani 1 1 d . . .
H26A H 0.8457 0.9131 0.8511 0.031 Uiso 1 1 calc R . .
C27 C 0.6566(2) 0.86439(19) 0.77294(14) 0.0264(4) Uani 1 1 d . . .
H27A H 0.6855 0.9193 0.7379 0.032 Uiso 1 1 calc R . .
C28 C 0.51908(19) 0.78868(19) 0.75665(13) 0.0234(4) Uani 1 1 d . . .
H28A H 0.4553 0.7918 0.7100 0.028 Uiso 1 1 calc R . .
C1 C 0.2584(2) 0.4556(2) 0.95700(13) 0.0273(4) Uani 1 1 d . . .
H1A H 0.2825 0.3805 0.9618 0.041 Uiso 1 1 calc R . .
H1B H 0.2239 0.4926 1.0114 0.041 Uiso 1 1 calc R . .
H1C H 0.3403 0.5210 0.9522 0.041 Uiso 1 1 calc R . .
C2 C -0.0398(2) 0.3066(2) 0.87998(15) 0.0299(4) Uani 1 1 d . . .
H2A H -0.0233 0.2353 0.8969 0.045 Uiso 1 1 calc R . .
H2B H -0.1141 0.2714 0.8262 0.045 Uiso 1 1 calc R . .
H2C H -0.0662 0.3627 0.9310 0.045 Uiso 1 1 calc R . .
C3 C 0.08539(18) 0.55785(17) 0.85082(12) 0.0182(3) Uani 1 1 d . . .
H3A H -0.0092 0.5314 0.8157 0.022 Uiso 1 1 calc R . .
H3B H 0.0852 0.6078 0.9144 0.022 Uiso 1 1 calc R . .
N2 N 0.33400(15) 0.62664(13) 0.79308(10) 0.0165(3) Uani 1 1 d . . .
C4 C 0.09393(18) 0.64619(17) 0.69298(12) 0.0199(4) Uani 1 1 d . . .
C5 C 0.1827(2) 0.7151(2) 0.63722(13) 0.0293(4) Uani 1 1 d . . .
H5A H 0.1254 0.7028 0.5795 0.044 Uiso 1 1 calc R . .
H5B H 0.2568 0.6786 0.6245 0.044 Uiso 1 1 calc R . .
H5C H 0.2227 0.8078 0.6720 0.044 Uiso 1 1 calc R . .
C6 C 0.0424(2) 0.50047(18) 0.63844(13) 0.0253(4) Uani 1 1 d . . .
H6A H -0.0079 0.4856 0.5777 0.038 Uiso 1 1 calc R . .
H6B H -0.0191 0.4537 0.6706 0.038 Uiso 1 1 calc R . .
H6C H 0.1212 0.4692 0.6323 0.038 Uiso 1 1 calc R . .
C7 C -0.0318(2) 0.6921(2) 0.70314(14) 0.0280(4) Uani 1 1 d . . .
H7A H -0.0913 0.6633 0.6431 0.042 Uiso 1 1 calc R . .
H7B H -0.0007 0.7869 0.7287 0.042 Uiso 1 1 calc R . .
H7C H -0.0834 0.6553 0.7441 0.042 Uiso 1 1 calc R . .
C8 C 0.23634(18) 0.83259(17) 0.89139(12) 0.0192(4) Uani 1 1 d . . .
C9 C 0.3076(2) 0.94450(18) 0.85830(14) 0.0285(4) Uani 1 1 d . . .
H9A H 0.3299 1.0270 0.9081 0.043 Uiso 1 1 calc R . .
H9B H 0.2457 0.9440 0.8065 0.043 Uiso 1 1 calc R . .
H9C H 0.3925 0.9339 0.8392 0.043 Uiso 1 1 calc R . .
C10 C 0.3304(2) 0.8383(2) 0.97617(13) 0.0272(4) Uani 1 1 d . . .
H10A H 0.3475 0.9209 1.0249 0.041 Uiso 1 1 calc R . .
H10B H 0.4181 0.8311 0.9604 0.041 Uiso 1 1 calc R . .
H10C H 0.2854 0.7666 0.9972 0.041 Uiso 1 1 calc R . .
C11 C 0.1045(2) 0.85461(19) 0.92123(14) 0.0255(4) Uani 1 1 d . . .
H11A H 0.1295 0.9367 0.9718 0.038 Uiso 1 1 calc R . .
H11B H 0.0550 0.7833 0.9412 0.038 Uiso 1 1 calc R . .
H11C H 0.0454 0.8579 0.8697 0.038 Uiso 1 1 calc R . .
C12 C -0.0165(2) 0.1711(2) 0.57248(16) 0.0374(5) Uani 1 1 d . . .
H12A H -0.0977 0.1917 0.5911 0.056 Uiso 1 1 calc R . .
H12B H -0.0456 0.0832 0.5281 0.056 Uiso 1 1 calc R . .
H12C H 0.0321 0.2332 0.5446 0.056 Uiso 1 1 calc R . .
C13 C 0.0035(2) 0.0470(2) 0.71490(18) 0.0387(5) Uani 1 1 d . . .
H13A H -0.0839 0.0588 0.7278 0.058 Uiso 1 1 calc R . .
H13B H 0.0580 0.0488 0.7705 0.058 Uiso 1 1 calc R . .
H13C H -0.0151 -0.0366 0.6669 0.058 Uiso 1 1 calc R . .
C14 C 0.25679(18) 0.13851(17) 0.63732(12) 0.0204(4) Uani 1 1 d . . .
H14A H 0.2829 0.0846 0.6707 0.024 Uiso 1 1 calc R . .
H14B H 0.2339 0.0885 0.5712 0.024 Uiso 1 1 calc R . .
C15 C 0.4486(2) 0.28079(19) 0.54559(13) 0.0256(4) Uani 1 1 d . . .
C16 C 0.5684(2) 0.4017(2) 0.55460(16) 0.0352(5) Uani 1 1 d . . .
H16A H 0.5786 0.4065 0.4937 0.053 Uiso 1 1 calc R . .
H16B H 0.6535 0.3972 0.5849 0.053 Uiso 1 1 calc R . .
H16C H 0.5500 0.4789 0.5909 0.053 Uiso 1 1 calc R . .
C17 C 0.4832(3) 0.1599(2) 0.49642(17) 0.0470(7) Uani 1 1 d . . .
H17A H 0.4884 0.1555 0.4332 0.070 Uiso 1 1 calc R . .
H17B H 0.4113 0.0825 0.4968 0.070 Uiso 1 1 calc R . .
H17C H 0.5721 0.1643 0.5278 0.070 Uiso 1 1 calc R . .
C18 C 0.3205(2) 0.2824(2) 0.48751(14) 0.0330(5) Uani 1 1 d . . .
H18A H 0.3408 0.2868 0.4282 0.050 Uiso 1 1 calc R . .
H18B H 0.2956 0.3581 0.5192 0.050 Uiso 1 1 calc R . .
H18C H 0.2436 0.2032 0.4783 0.050 Uiso 1 1 calc R . .
C19 C 0.53990(19) 0.27382(18) 0.73964(13) 0.0225(4) Uani 1 1 d . . .
C20 C 0.6705(2) 0.3920(2) 0.76234(15) 0.0312(5) Uani 1 1 d . . .
H20A H 0.7321 0.3971 0.8161 0.047 Uiso 1 1 calc R . .
H20B H 0.6453 0.4710 0.7752 0.047 Uiso 1 1 calc R . .
H20C H 0.7176 0.3835 0.7102 0.047 Uiso 1 1 calc R . .
C21 C 0.4843(2) 0.2798(2) 0.82861(14) 0.0306(4) Uani 1 1 d . . .
H21A H 0.5517 0.2721 0.8734 0.046 Uiso 1 1 calc R . .
H21B H 0.3974 0.2085 0.8158 0.046 Uiso 1 1 calc R . .
H21C H 0.4683 0.3627 0.8533 0.046 Uiso 1 1 calc R . .
C22 C 0.5750(2) 0.1488(2) 0.70671(17) 0.0374(5) Uani 1 1 d . . .
H22A H 0.6330 0.1418 0.7571 0.056 Uiso 1 1 calc R . .
H22B H 0.6246 0.1503 0.6562 0.056 Uiso 1 1 calc R . .
H22C H 0.4898 0.0743 0.6857 0.056 Uiso 1 1 calc R . .

loop_
_atom_site_aniso_label
_atom_site_aniso_U_11
_atom_site_aniso_U_22
_atom_site_aniso_U_33
_atom_site_aniso_U_23
_atom_site_aniso_U_13
_atom_site_aniso_U_12
Ni1 0.01703(12) 0.01334(11) 0.01574(11) 0.00517(9) 0.00452(8) 0.00389(8)
P1 0.0165(2) 0.0154(2) 0.0130(2) 0.00503(17) 0.00260(16) 0.00500(17)
P2 0.0197(2) 0.0136(2) 0.0175(2) 0.00512(17) 0.00502(17) 0.00501(17)
Si1 0.0197(2) 0.0203(2) 0.0155(2) 0.00953(19) 0.00567(18) 0.00604(19)
Si2 0.0176(2) 0.0144(2) 0.0250(3) 0.0054(2) 0.00152(19) 0.00209(19)
N1 0.0195(7) 0.0171(7) 0.0175(7) 0.0070(6) 0.0053(6) 0.0033(6)
C23 0.0172(8) 0.0129(8) 0.0179(8) 0.0021(6) 0.0048(6) 0.0045(6)
C24 0.0218(9) 0.0226(9) 0.0254(9) 0.0108(8) 0.0049(7) 0.0071(7)
C25 0.0193(9) 0.0276(10) 0.0326(11) 0.0107(9) 0.0009(8) 0.0064(8)
C26 0.0168(9) 0.0228(9) 0.0338(11) 0.0065(8) 0.0070(8) 0.0036(7)
C27 0.0255(10) 0.0253(10) 0.0303(10) 0.0132(8) 0.0114(8) 0.0052(8)
C28 0.0215(9) 0.0280(10) 0.0230(9) 0.0122(8) 0.0057(7) 0.0070(8)
C1 0.0311(10) 0.0366(11) 0.0179(9) 0.0115(8) 0.0046(8) 0.0144(9)
C2 0.0327(11) 0.0306(11) 0.0363(11) 0.0205(9) 0.0181(9) 0.0118(9)
C3 0.0193(8) 0.0198(8) 0.0162(8) 0.0067(7) 0.0051(7) 0.0061(7)
N2 0.0169(7) 0.0142(7) 0.0174(7) 0.0044(6) 0.0040(6) 0.0041(6)
C4 0.0220(9) 0.0212(9) 0.0161(8) 0.0077(7) 0.0000(7) 0.0060(7)
C5 0.0312(10) 0.0357(11) 0.0196(9) 0.0147(9) 0.0005(8) 0.0047(9)
C6 0.0300(10) 0.0231(9) 0.0186(9) 0.0036(8) -0.0027(7) 0.0084(8)
C7 0.0266(10) 0.0288(10) 0.0283(10) 0.0098(8) -0.0031(8) 0.0109(8)
C8 0.0198(8) 0.0178(8) 0.0177(8) 0.0033(7) 0.0024(7) 0.0061(7)
C9 0.0342(11) 0.0179(9) 0.0310(11) 0.0052(8) 0.0102(9) 0.0068(8)
C10 0.0275(10) 0.0305(10) 0.0185(9) -0.0004(8) -0.0010(7) 0.0125(8)
C11 0.0249(9) 0.0233(9) 0.0272(10) 0.0037(8) 0.0052(8) 0.0108(8)
C12 0.0313(11) 0.0234(10) 0.0413(13) -0.0059(9) -0.0150(9) 0.0088(9)
C13 0.0359(12) 0.0205(10) 0.0596(15) 0.0152(10) 0.0203(11) 0.0041(9)
C14 0.0217(9) 0.0155(8) 0.0204(9) 0.0044(7) 0.0019(7) 0.0031(7)
C15 0.0373(11) 0.0232(9) 0.0232(9) 0.0113(8) 0.0140(8) 0.0140(8)
C16 0.0361(12) 0.0408(12) 0.0402(12) 0.0274(11) 0.0178(10) 0.0123(10)
C17 0.086(2) 0.0403(13) 0.0378(13) 0.0214(11) 0.0399(13) 0.0385(14)
C18 0.0436(12) 0.0355(12) 0.0197(10) 0.0104(9) 0.0071(9) 0.0112(10)
C19 0.0216(9) 0.0197(9) 0.0258(9) 0.0063(8) 0.0027(7) 0.0079(7)
C20 0.0236(10) 0.0302(11) 0.0326(11) 0.0078(9) -0.0002(8) 0.0026(8)
C21 0.0343(11) 0.0358(11) 0.0255(10) 0.0169(9) 0.0027(8) 0.0114(9)
C22 0.0328(11) 0.0281(11) 0.0462(13) 0.0030(10) -0.0057(10) 0.0162(9)

loop_
_atom_type_symbol
_atom_type_description
_atom_type_scat_dispersion_real
_atom_type_scat_dispersion_imag
_atom_type_scat_source
C C 0.0033 0.0016 'International Tables Vol C Tables 4.2.6.8 and 6.1.1.4'
H H 0.0000 0.0000 'International Tables Vol C Tables 4.2.6.8 and 6.1.1.4'
N N 0.0061 0.0033 'International Tables Vol C Tables 4.2.6.8 and 6.1.1.4'
Si Si 0.0817 0.0704 'International Tables Vol C Tables 4.2.6.8 and 6.1.1.4'
P P 0.1023 0.0942 'International Tables Vol C Tables 4.2.6.8 and 6.1.1.4'
Ni Ni 0.3393 1.1124 'International Tables Vol C Tables 4.2.6.8 and 6.1.1.4'

loop_
_geom_angle_atom_site_label_1
_geom_angle_atom_site_label_2
_geom_angle_atom_site_label_3
_geom_angle
_geom_angle_site_symmetry_1
_geom_angle_site_symmetry_3
_geom_angle_publ_flag
N2 Ni1 N1 107.32(6) . . ?
N2 Ni1 P2 157.73(4) . . ?
N1 Ni1 P2 94.06(5) . . ?
N2 P1 C3 108.44(8) . . ?
N2 P1 C4 112.38(8) . . ?
C3 P1 C4 105.05(8) . . ?
N2 P1 C8 112.39(8) . . ?
C3 P1 C8 105.04(8) . . ?
C4 P1 C8 112.89(8) . . ?
C14 P2 C19 103.62(8) . . ?
C14 P2 C15 104.14(9) . . ?
C19 P2 C15 111.34(9) . . ?
C14 P2 Ni1 105.91(6) . . ?
C19 P2 Ni1 111.46(6) . . ?
C15 P2 Ni1 118.78(6) . . ?
N1 Si1 C1 114.34(8) . . ?
N1 Si1 C2 114.75(9) . . ?
C1 Si1 C2 105.59(9) . . ?
N1 Si1 C3 112.41(8) . . ?
C1 Si1 C3 105.31(9) . . ?
C2 Si1 C3 103.39(8) . . ?
N1 Si2 C13 115.38(10) . . ?
N1 Si2 C12 114.14(9) . . ?
C13 Si2 C12 105.09(11) . . ?
N1 Si2 C14 106.78(8) . . ?
C13 Si2 C14 106.62(9) . . ?
C12 Si2 C14 108.45(10) . . ?
Si1 N1 Si2 136.30(9) . . ?
Si1 N1 Ni1 110.69(8) . . ?
Si2 N1 Ni1 113.01(8) . . ?
C24 C23 C28 117.24(16) . . ?
C24 C23 N2 118.93(16) . . ?
C28 C23 N2 123.76(16) . . ?
C25 C24 C23 121.32(18) . . ?
C25 C24 H24A 119.3 . . ?
C23 C24 H24A 119.3 . . ?
C26 C25 C24 120.58(18) . . ?
C26 C25 H25A 119.7 . . ?
C24 C25 H25A 119.7 . . ?
C27 C26 C25 119.02(17) . . ?
C27 C26 H26A 120.5 . . ?
C25 C26 H26A 120.5 . . ?
C26 C27 C28 120.57(18) . . ?
C26 C27 H27A 119.7 . . ?
C28 C27 H27A 119.7 . . ?
C27 C28 C23 121.24(17) . . ?
C27 C28 H28A 119.4 . . ?
C23 C28 H28A 119.4 . . ?
Si1 C1 H1A 109.5 . . ?
Si1 C1 H1B 109.5 . . ?
H1A C1 H1B 109.5 . . ?
Si1 C1 H1C 109.5 . . ?
H1A C1 H1C 109.5 . . ?
H1B C1 H1C 109.5 . . ?
Si1 C2 H2A 109.5 . . ?
Si1 C2 H2B 109.5 . . ?
H2A C2 H2B 109.5 . . ?
Si1 C2 H2C 109.5 . . ?
H2A C2 H2C 109.5 . . ?
H2B C2 H2C 109.5 . . ?
P1 C3 Si1 119.45(9) . . ?
P1 C3 H3A 107.5 . . ?
Si1 C3 H3A 107.5 . . ?
P1 C3 H3B 107.5 . . ?
Si1 C3 H3B 107.5 . . ?
H3A C3 H3B 107.0 . . ?
C23 N2 P1 128.83(12) . . ?
C23 N2 Ni1 107.32(10) . . ?
P1 N2 Ni1 122.89(8) . . ?
C5 C4 C6 107.24(16) . . ?
C5 C4 C7 109.36(15) . . ?
C6 C4 C7 108.37(15) . . ?
C5 C4 P1 111.63(12) . . ?
C6 C4 P1 106.69(12) . . ?
C7 C4 P1 113.28(13) . . ?
C4 C5 H5A 109.5 . . ?
C4 C5 H5B 109.5 . . ?
H5A C5 H5B 109.5 . . ?
C4 C5 H5C 109.5 . . ?
H5A C5 H5C 109.5 . . ?
H5B C5 H5C 109.5 . . ?
C4 C6 H6A 109.5 . . ?
C4 C6 H6B 109.5 . . ?
H6A C6 H6B 109.5 . . ?
C4 C6 H6C 109.5 . . ?
H6A C6 H6C 109.5 . . ?
H6B C6 H6C 109.5 . . ?
C4 C7 H7A 109.5 . . ?
C4 C7 H7B 109.5 . . ?
H7A C7 H7B 109.5 . . ?
C4 C7 H7C 109.5 . . ?
H7A C7 H7C 109.5 . . ?
H7B C7 H7C 109.5 . . ?
C9 C8 C10 109.31(16) . . ?
C9 C8 C11 107.32(15) . . ?
C10 C8 C11 107.54(15) . . ?
C9 C8 P1 114.21(13) . . ?
C10 C8 P1 106.75(12) . . ?
C11 C8 P1 111.51(12) . . ?
C8 C9 H9A 109.5 . . ?
C8 C9 H9B 109.5 . . ?
H9A C9 H9B 109.5 . . ?
C8 C9 H9C 109.5 . . ?
H9A C9 H9C 109.5 . . ?
H9B C9 H9C 109.5 . . ?
C8 C10 H10A 109.5 . . ?
C8 C10 H10B 109.5 . . ?
H10A C10 H10B 109.5 . . ?
C8 C10 H10C 109.5 . . ?
H10A C10 H10C 109.5 . . ?
H10B C10 H10C 109.5 . . ?
C8 C11 H11A 109.5 . . ?
C8 C11 H11B 109.5 . . ?
H11A C11 H11B 109.5 . . ?
C8 C11 H11C 109.5 . . ?
H11A C11 H11C 109.5 . . ?
H11B C11 H11C 109.5 . . ?
Si2 C12 H12A 109.5 . . ?
Si2 C12 H12B 109.5 . . ?
H12A C12 H12B 109.5 . . ?
Si2 C12 H12C 109.5 . . ?
H12A C12 H12C 109.5 . . ?
H12B C12 H12C 109.5 . . ?
Si2 C13 H13A 109.5 . . ?
Si2 C13 H13B 109.5 . . ?
H13A C13 H13B 109.5 . . ?
Si2 C13 H13C 109.5 . . ?
H13A C13 H13C 109.5 . . ?
H13B C13 H13C 109.5 . . ?
P2 C14 Si2 108.73(9) . . ?
P2 C14 H14A 109.9 . . ?
Si2 C14 H14A 109.9 . . ?
P2 C14 H14B 109.9 . . ?
Si2 C14 H14B 109.9 . . ?
H14A C14 H14B 108.3 . . ?
C16 C15 C17 109.42(18) . . ?
C16 C15 C18 108.22(16) . . ?
C17 C15 C18 108.66(19) . . ?
C16 C15 P2 109.96(14) . . ?
C17 C15 P2 115.59(14) . . ?
C18 C15 P2 104.67(13) . . ?
C15 C16 H16A 109.5 . . ?
C15 C16 H16B 109.5 . . ?
H16A C16 H16B 109.5 . . ?
C15 C16 H16C 109.5 . . ?
H16A C16 H16C 109.5 . . ?
H16B C16 H16C 109.5 . . ?
C15 C17 H17A 109.5 . . ?
C15 C17 H17B 109.5 . . ?
H17A C17 H17B 109.5 . . ?
C15 C17 H17C 109.5 . . ?
H17A C17 H17C 109.5 . . ?
H17B C17 H17C 109.5 . . ?
C15 C18 H18A 109.5 . . ?
C15 C18 H18B 109.5 . . ?
H18A C18 H18B 109.5 . . ?
C15 C18 H18C 109.5 . . ?
H18A C18 H18C 109.5 . . ?
H18B C18 H18C 109.5 . . ?
C22 C19 C20 110.16(17) . . ?
C22 C19 C21 108.48(17) . . ?
C20 C19 C21 107.28(16) . . ?
C22 C19 P2 116.00(14) . . ?
C20 C19 P2 109.62(13) . . ?
C21 C19 P2 104.83(13) . . ?
C19 C20 H20A 109.5 . . ?
C19 C20 H20B 109.5 . . ?
H20A C20 H20B 109.5 . . ?
C19 C20 H20C 109.5 . . ?
H20A C20 H20C 109.5 . . ?
H20B C20 H20C 109.5 . . ?
C19 C21 H21A 109.5 . . ?
C19 C21 H21B 109.5 . . ?
H21A C21 H21B 109.5 . . ?
C19 C21 H21C 109.5 . . ?
H21A C21 H21C 109.5 . . ?
H21B C21 H21C 109.5 . . ?
C19 C22 H22A 109.5 . . ?
C19 C22 H22B 109.5 . . ?
H22A C22 H22B 109.5 . . ?
C19 C22 H22C 109.5 . . ?
H22A C22 H22C 109.5 . . ?
H22B C22 H22C 109.5 . . ?

loop_
_geom_bond_atom_site_label_1
_geom_bond_atom_site_label_2
_geom_bond_distance
_geom_bond_site_symmetry_2
_geom_bond_publ_flag
Ni1 N2 1.9866(14) . ?
Ni1 N1 1.9929(15) . ?
Ni1 P2 2.1815(5) . ?
P1 N2 1.6153(15) . ?
P1 C3 1.8025(17) . ?
P1 C4 1.8755(18) . ?
P1 C8 1.8788(18) . ?
P2 C14 1.8412(18) . ?
P2 C19 1.8862(19) . ?
P2 C15 1.8862(19) . ?
Si1 N1 1.6680(15) . ?
Si1 C1 1.8745(19) . ?
Si1 C2 1.878(2) . ?
Si1 C3 1.9144(18) . ?
Si2 N1 1.6774(15) . ?
Si2 C13 1.875(2) . ?
Si2 C12 1.884(2) . ?
Si2 C14 1.8978(19) . ?
C23 C24 1.398(3) . ?
C23 C28 1.401(2) . ?
C23 N2 1.419(2) . ?
C24 C25 1.387(3) . ?
C24 H24A 0.9500 . ?
C25 C26 1.387(3) . ?
C25 H25A 0.9500 . ?
C26 C27 1.382(3) . ?
C26 H26A 0.9500 . ?
C27 C28 1.389(3) . ?
C27 H27A 0.9500 . ?
C28 H28A 0.9500 . ?
C1 H1A 0.9800 . ?
C1 H1B 0.9800 . ?
C1 H1C 0.9800 . ?
C2 H2A 0.9800 . ?
C2 H2B 0.9800 . ?
C2 H2C 0.9800 . ?
C3 H3A 0.9900 . ?
C3 H3B 0.9900 . ?
C4 C5 1.532(3) . ?
C4 C6 1.537(3) . ?
C4 C7 1.538(3) . ?
C5 H5A 0.9800 . ?
C5 H5B 0.9800 . ?
C5 H5C 0.9800 . ?
C6 H6A 0.9800 . ?
C6 H6B 0.9800 . ?
C6 H6C 0.9800 . ?
C7 H7A 0.9800 . ?
C7 H7B 0.9800 . ?
C7 H7C 0.9800 . ?
C8 C9 1.536(3) . ?
C8 C10 1.539(3) . ?
C8 C11 1.542(2) . ?
C9 H9A 0.9800 . ?
C9 H9B 0.9800 . ?
C9 H9C 0.9800 . ?
C10 H10A 0.9800 . ?
C10 H10B 0.9800 . ?
C10 H10C 0.9800 . ?
C11 H11A 0.9800 . ?
C11 H11B 0.9800 . ?
C11 H11C 0.9800 . ?
C12 H12A 0.9800 . ?
C12 H12B 0.9800 . ?
C12 H12C 0.9800 . ?
C13 H13A 0.9800 . ?
C13 H13B 0.9800 . ?
C13 H13C 0.9800 . ?
C14 H14A 0.9900 . ?
C14 H14B 0.9900 . ?
C15 C16 1.527(3) . ?
C15 C17 1.530(3) . ?
C15 C18 1.540(3) . ?
C16 H16A 0.9800 . ?
C16 H16B 0.9800 . ?
C16 H16C 0.9800 . ?
C17 H17A 0.9800 . ?
C17 H17B 0.9800 . ?
C17 H17C 0.9800 . ?
C18 H18A 0.9800 . ?
C18 H18B 0.9800 . ?
C18 H18C 0.9800 . ?
C19 C22 1.529(3) . ?
C19 C20 1.535(3) . ?
C19 C21 1.541(3) . ?
C20 H20A 0.9800 . ?
C20 H20B 0.9800 . ?
C20 H20C 0.9800 . ?
C21 H21A 0.9800 . ?
C21 H21B 0.9800 . ?
C21 H21C 0.9800 . ?
C22 H22A 0.9800 . ?
C22 H22B 0.9800 . ?
C22 H22C 0.9800 . ?

loop_
_geom_torsion_atom_site_label_1
_geom_torsion_atom_site_label_2
_geom_torsion_atom_site_label_3
_geom_torsion_atom_site_label_4
_geom_torsion
_geom_torsion_site_symmetry_1
_geom_torsion_site_symmetry_2
_geom_torsion_site_symmetry_3
_geom_torsion_site_symmetry_4
_geom_torsion_publ_flag
N2 Ni1 P2 C14 178.02(13) . . . . ?
N1 Ni1 P2 C14 14.13(8) . . . . ?
N2 Ni1 P2 C19 65.99(13) . . . . ?
N1 Ni1 P2 C19 -97.90(8) . . . . ?
N2 Ni1 P2 C15 -65.46(14) . . . . ?
N1 Ni1 P2 C15 130.65(9) . . . . ?
C1 Si1 N1 Si2 117.83(14) . . . . ?
C2 Si1 N1 Si2 -4.40(17) . . . . ?
C3 Si1 N1 Si2 -122.17(13) . . . . ?
C1 Si1 N1 Ni1 -62.36(11) . . . . ?
C2 Si1 N1 Ni1 175.41(8) . . . . ?
C3 Si1 N1 Ni1 57.64(10) . . . . ?
C13 Si2 N1 Si1 -25.16(18) . . . . ?
C12 Si2 N1 Si1 96.74(16) . . . . ?
C14 Si2 N1 Si1 -143.44(13) . . . . ?
C13 Si2 N1 Ni1 155.03(10) . . . . ?
C12 Si2 N1 Ni1 -83.07(12) . . . . ?
C14 Si2 N1 Ni1 36.76(10) . . . . ?
N2 Ni1 N1 Si1 -24.87(10) . . . . ?
P2 Ni1 N1 Si1 148.81(7) . . . . ?
N2 Ni1 N1 Si2 154.99(8) . . . . ?
P2 Ni1 N1 Si2 -31.34(8) . . . . ?
C28 C23 C24 C25 1.9(3) . . . . ?
N2 C23 C24 C25 178.89(17) . . . . ?
C23 C24 C25 C26 -0.5(3) . . . . ?
C24 C25 C26 C27 -0.8(3) . . . . ?
C25 C26 C27 C28 0.7(3) . . . . ?
C26 C27 C28 C23 0.7(3) . . . . ?
C24 C23 C28 C27 -2.0(3) . . . . ?
N2 C23 C28 C27 -178.85(17) . . . . ?
N2 P1 C3 Si1 -12.53(13) . . . . ?
C4 P1 C3 Si1 107.81(11) . . . . ?
C8 P1 C3 Si1 -132.89(10) . . . . ?
N1 Si1 C3 P1 -43.33(13) . . . . ?
C1 Si1 C3 P1 81.78(12) . . . . ?
C2 Si1 C3 P1 -167.63(11) . . . . ?
C24 C23 N2 P1 119.28(17) . . . . ?
C28 C23 N2 P1 -63.9(2) . . . . ?
C24 C23 N2 Ni1 -71.87(17) . . . . ?
C28 C23 N2 Ni1 104.97(17) . . . . ?
C3 P1 N2 C23 -142.65(15) . . . . ?
C4 P1 N2 C23 101.67(16) . . . . ?
C8 P1 N2 C23 -26.98(18) . . . . ?
C3 P1 N2 Ni1 50.05(11) . . . . ?
C4 P1 N2 Ni1 -65.63(11) . . . . ?
C8 P1 N2 Ni1 165.72(9) . . . . ?
N1 Ni1 N2 C23 156.35(11) . . . . ?
P2 Ni1 N2 C23 -6.8(2) . . . . ?
N1 Ni1 N2 P1 -33.99(11) . . . . ?
P2 Ni1 N2 P1 162.87(5) . . . . ?
N2 P1 C4 C5 -52.44(15) . . . . ?
C3 P1 C4 C5 -170.15(14) . . . . ?
C8 P1 C4 C5 75.94(15) . . . . ?
N2 P1 C4 C6 64.41(14) . . . . ?
C3 P1 C4 C6 -53.29(14) . . . . ?
C8 P1 C4 C6 -167.20(12) . . . . ?
N2 P1 C4 C7 -176.42(13) . . . . ?
C3 P1 C4 C7 65.87(15) . . . . ?
C8 P1 C4 C7 -48.04(15) . . . . ?
N2 P1 C8 C9 73.62(15) . . . . ?
C3 P1 C8 C9 -168.67(13) . . . . ?
C4 P1 C8 C9 -54.76(16) . . . . ?
N2 P1 C8 C10 -47.31(15) . . . . ?
C3 P1 C8 C10 70.40(14) . . . . ?
C4 P1 C8 C10 -175.69(12) . . . . ?
N2 P1 C8 C11 -164.50(12) . . . . ?
C3 P1 C8 C11 -46.79(15) . . . . ?
C4 P1 C8 C11 67.12(15) . . . . ?
C19 P2 C14 Si2 120.95(10) . . . . ?
C15 P2 C14 Si2 -122.49(10) . . . . ?
Ni1 P2 C14 Si2 3.54(10) . . . . ?
N1 Si2 C14 P2 -24.06(11) . . . . ?
C13 Si2 C14 P2 -147.92(11) . . . . ?
C12 Si2 C14 P2 99.37(11) . . . . ?
C14 P2 C15 C16 179.90(14) . . . . ?
C19 P2 C15 C16 -69.05(16) . . . . ?
Ni1 P2 C15 C16 62.45(16) . . . . ?
C14 P2 C15 C17 -55.6(2) . . . . ?
C19 P2 C15 C17 55.4(2) . . . . ?
Ni1 P2 C15 C17 -173.07(16) . . . . ?
C14 P2 C15 C18 63.87(14) . . . . ?
C19 P2 C15 C18 174.91(13) . . . . ?
Ni1 P2 C15 C18 -53.58(15) . . . . ?
C14 P2 C19 C22 52.23(17) . . . . ?
C15 P2 C19 C22 -59.15(18) . . . . ?
Ni1 P2 C19 C22 165.70(14) . . . . ?
C14 P2 C19 C20 177.74(13) . . . . ?
C15 P2 C19 C20 66.37(15) . . . . ?
Ni1 P2 C19 C20 -68.79(14) . . . . ?
C14 P2 C19 C21 -67.38(14) . . . . ?
C15 P2 C19 C21 -178.76(13) . . . . ?
Ni1 P2 C19 C21 46.09(14) . . . . ?
